data_7701698
loop_
_publ_author_name
'Bidal, Yannick D.'
'Urbina-Blanco, C\'esar A'
'Poater, Albert'
'Cordes, David B.'
'Slawin, Alexandra M. Z.'
'Cavallo, Luigi'
'Cazin, Catherine S. J.'

_publ_section_title
;
 Electronic effects in mixed N-heterocyclic carbene/phosphite indenylidene
 ruthenium metathesis catalysts.
;
_journal_issue 30
_journal_name_full 'Dalton transactions (Cambridge, England : 2003)'
_journal_page_first 11326
_journal_page_last 11337
_journal_paper_doi 10.1039/c9dt01811e
_journal_volume 48
_journal_year 2019
_chemical_formula_moiety 'C57 H48 Cl2 F9 N2 O3 P Ru'
_chemical_formula_sum 'C57 H48 Cl2 F9 N2 O3 P Ru'
_chemical_formula_weight 1182.95
_space_group_crystal_system monoclinic
_space_group_IT_number 14
_space_group_name_Hall '-P 2yn'
_space_group_name_H-M_alt 'P 1 21/n 1'
_atom_sites_solution_hydrogens geom
_atom_sites_solution_primary direct
_atom_sites_solution_secondary difmap
_audit_creation_date 2019-06-24
_audit_creation_method 'by CrystalStructure 4.3'
_audit_update_record
;
2019-06-24 deposited with the CCDC.	2019-06-26 downloaded from the CCDC.
;
_cell_angle_alpha 90.0000
_cell_angle_beta 93.378(5)
_cell_angle_gamma 90.0000
_cell_formula_units_Z 4
_cell_length_a 10.840(3)
_cell_length_b 32.588(10)
_cell_length_c 16.079(5)
_cell_measurement_reflns_used 15098
_cell_measurement_temperature 93
_cell_measurement_theta_max 25.35
_cell_measurement_theta_min 1.27
_cell_volume 5670(3)
_computing_cell_refinement 'CrystalClear-SM Expert 2.0 rc13'
_computing_data_collection 'CrystalClear-SM Expert 2.0 rc13 (Rigaku, 2009)'
_computing_data_reduction 'CrystalClear-SM Expert 2.0 rc13'
_computing_molecular_graphics 'CrystalStructure 4.3'
_computing_publication_material 'CrystalStructure 4.3 (Rigaku, 2018)'
_computing_structure_refinement 'SHELXL Version 2018/3 (Sheldrick, 2008)'
_computing_structure_solution 'Superflip (Palatinus, et al., 2007)'
_diffrn_ambient_temperature 93
_diffrn_detector_area_resol_mean 29.257
_diffrn_measured_fraction_theta_full 0.991
_diffrn_measured_fraction_theta_max 0.987
_diffrn_measurement_device_type 'Rigaku Saturn70'
_diffrn_measurement_method \w
_diffrn_radiation_type 'Mo K\a'
_diffrn_radiation_wavelength 0.71075
_diffrn_reflns_av_R_equivalents 0.0698
_diffrn_reflns_av_unetI/netI 0.0505
_diffrn_reflns_Laue_measured_fraction_full 0.991
_diffrn_reflns_Laue_measured_fraction_max 0.987
_diffrn_reflns_limit_h_max 13
_diffrn_reflns_limit_h_min -13
_diffrn_reflns_limit_k_max 38
_diffrn_reflns_limit_k_min -39
_diffrn_reflns_limit_l_max 19
_diffrn_reflns_limit_l_min -19
_diffrn_reflns_number 51138
_diffrn_reflns_point_group_measured_fraction_full 0.991
_diffrn_reflns_point_group_measured_fraction_max 0.987
_diffrn_reflns_theta_full 25.242
_diffrn_reflns_theta_max 25.408
_diffrn_reflns_theta_min 1.781
_diffrn_standards_number 0
_exptl_absorpt_coefficient_mu 0.472
_exptl_absorpt_correction_T_max 0.995
_exptl_absorpt_correction_T_min 0.453
_exptl_absorpt_correction_type multi-scan
_exptl_absorpt_process_details 'REQAB (Rigaku, 1998)'
_exptl_crystal_colour red
_exptl_crystal_density_diffrn 1.386
_exptl_crystal_density_method 'not measured'
_exptl_crystal_description platelet
_exptl_crystal_F_000 2408.00
_exptl_crystal_recrystallization_method 'Re-crystallisation from solvent: Dichloromethane/pentane'
_exptl_crystal_size_max 0.200
_exptl_crystal_size_mid 0.120
_exptl_crystal_size_min 0.010
_refine_diff_density_max 0.65
_refine_diff_density_min -0.88
_refine_ls_extinction_coef 0.00165(19)
_refine_ls_extinction_method SHELXL
_refine_ls_goodness_of_fit_ref 1.093
_refine_ls_hydrogen_treatment constr
_refine_ls_number_parameters 741
_refine_ls_number_reflns 10316
_refine_ls_number_restraints 64
_refine_ls_R_factor_all 0.0734
_refine_ls_R_factor_gt 0.0687
_refine_ls_shift/su_max 0.002
_refine_ls_structure_factor_coef Fsqd
_refine_ls_weighting_details 'w = 1/[\s^2^(Fo^2^)+(0.0461P)^2^+19.1684P] where P=(Fo^2^+2Fc^2^)/3'
_refine_ls_weighting_scheme calc
_refine_ls_wR_factor_gt 0.1495
_refine_ls_wR_factor_ref 0.1522
_reflns_Friedel_coverage 0.000
_reflns_number_gt 9734
_reflns_number_total 10316
_reflns_threshold_expression F^2^>2.0\s(F^2^)
_cod_data_source_file c9dt01811e2.cif
_cod_data_source_block 3c
_cod_original_sg_symbol_H-M P21/n
_cod_database_code 7701698

loop_
_space_group_symop_id
_space_group_symop_operation_xyz
1 +X,+Y,+Z
2 1/2-X,1/2+Y,1/2-Z
3 -X,-Y,-Z
4 -1/2+X,-1/2-Y,-1/2+Z

loop_
_atom_site_label
_atom_site_type_symbol
_atom_site_fract_x
_atom_site_fract_y
_atom_site_fract_z
_atom_site_U_iso_or_equiv
_atom_site_adp_type
_atom_site_occupancy
_atom_site_site_symmetry_order
_atom_site_calc_flag
_atom_site_refinement_flags_posn
_atom_site_refinement_flags_adp
_atom_site_refinement_flags_occupancy
_atom_site_disorder_assembly
_atom_site_disorder_group
Ru1 Ru 0.59730(3) 0.71922(2) 0.84978(2) 0.02732(13) Uani 1 1 d . . . . .
Cl1 Cl 0.46810(10) 0.75818(3) 0.75512(7) 0.0340(3) Uani 1 1 d . . . . .
Cl2 Cl 0.76805(10) 0.74741(3) 0.78010(7) 0.0361(3) Uani 1 1 d . . . . .
P1 P 0.42767(11) 0.70606(3) 0.91630(7) 0.0289(3) Uani 1 1 d . . . . .
F1 F 0.0901(8) 0.8755(3) 0.7278(5) 0.076(3) Uani 0.714(18) 1 d D . P A 1
F2 F 0.0124(13) 0.8900(4) 0.8415(7) 0.087(4) Uani 0.714(18) 1 d D . P A 1
F3 F -0.0680(6) 0.8435(2) 0.7648(5) 0.0637(19) Uani 0.714(18) 1 d D . P A 1
F4 F 0.0020(8) 0.63731(19) 1.2235(8) 0.085(4) Uani 0.714(18) 1 d . . P A 1
F5 F 0.1333(8) 0.5924(5) 1.2612(6) 0.108(4) Uani 0.714(18) 1 d . . P A 1
F6 F 0.0145(10) 0.5829(3) 1.1550(6) 0.099(4) Uani 0.714(18) 1 d . . P A 1
F1A F -0.012(3) 0.8538(7) 0.7307(17) 0.108(12) Uani 0.286(18) 1 d D . P A 2
F2A F 0.129(2) 0.8961(7) 0.7615(18) 0.087(7) Uani 0.286(18) 1 d D . P A 2
F3A F -0.001(3) 0.8858(9) 0.8486(18) 0.058(7) Uani 0.286(18) 1 d . . P A 2
F4A F 0.072(3) 0.6319(8) 1.2685(13) 0.091(9) Uani 0.286(18) 1 d . . P A 2
F5A F 0.104(2) 0.5753(5) 1.222(2) 0.094(10) Uani 0.286(18) 1 d . . P A 2
F6A F -0.0241(16) 0.6107(12) 1.1633(15) 0.108(11) Uani 0.286(18) 1 d . . P A 2
F7 F 0.1452(4) 0.54456(13) 0.6226(3) 0.1044(18) Uani 1 1 d . . . . .
F8 F 0.3343(3) 0.52979(10) 0.6511(2) 0.0716(11) Uani 1 1 d . . . . .
F9 F 0.2854(5) 0.57200(13) 0.5532(3) 0.0891(14) Uani 1 1 d . . . . .
O1 O 0.3598(3) 0.74482(9) 0.95498(19) 0.0324(7) Uani 1 1 d . . . . .
O2 O 0.4451(3) 0.67845(9) 0.99863(19) 0.0333(7) Uani 1 1 d . . . . .
O3 O 0.3057(3) 0.68642(9) 0.8693(2) 0.0337(7) Uani 1 1 d . . . . .
N2 N 0.7501(4) 0.74612(12) 0.9950(2) 0.0357(9) Uani 1 1 d . . . . .
N5 N 0.8171(3) 0.68520(12) 0.9647(2) 0.0344(8) Uani 1 1 d . . . . .
C1 C 0.7274(5) 0.71262(14) 0.9477(3) 0.0354(10) Uani 1 1 d . . . . .
C3 C 0.8707(5) 0.74335(15) 1.0419(3) 0.0458(13) Uani 1 1 d . . . . .
H3A H 0.862716 0.749308 1.101676 0.055 Uiso 1 1 calc R U . . .
H3B H 0.930872 0.762687 1.019453 0.055 Uiso 1 1 calc R U . . .
C4 C 0.9092(5) 0.69986(16) 1.0293(3) 0.0432(12) Uani 1 1 d . . . . .
H4A H 0.993984 0.698349 1.009642 0.052 Uiso 1 1 calc R U . . .
H4B H 0.905449 0.683756 1.081253 0.052 Uiso 1 1 calc R U . . .
C6 C 0.6671(4) 0.77850(14) 1.0157(3) 0.0361(11) Uani 1 1 d . . . . .
C7 C 0.5907(5) 0.77189(15) 1.0817(3) 0.0415(12) Uani 1 1 d . . . . .
C8 C 0.5144(5) 0.80339(17) 1.1043(3) 0.0468(13) Uani 1 1 d . . . . .
H8 H 0.460406 0.798721 1.147697 0.056 Uiso 1 1 calc R U . . .
C9 C 0.5133(5) 0.84122(17) 1.0666(3) 0.0473(13) Uani 1 1 d . . . . .
C10 C 0.5959(5) 0.84796(16) 1.0045(3) 0.0458(12) Uani 1 1 d . . . . .
H10 H 0.598756 0.874250 0.979094 0.055 Uiso 1 1 calc R U . . .
C11 C 0.6740(4) 0.81723(15) 0.9788(3) 0.0372(10) Uani 1 1 d . . . . .
C12 C 0.5974(6) 0.73318(17) 1.1329(3) 0.0520(14) Uani 1 1 d . . . . .
H12A H 0.522125 0.730479 1.163371 0.062 Uiso 1 1 calc R U . . .
H12B H 0.669459 0.734398 1.172622 0.062 Uiso 1 1 calc R U . . .
H12C H 0.605013 0.709469 1.096088 0.062 Uiso 1 1 calc R U . . .
C13 C 0.4323(6) 0.87622(19) 1.0927(5) 0.0656(17) Uani 1 1 d . . . . .
H13A H 0.483885 0.897400 1.120571 0.079 Uiso 1 1 calc R U . . .
H13B H 0.372465 0.865949 1.130986 0.079 Uiso 1 1 calc R U . . .
H13C H 0.388241 0.887981 1.043299 0.079 Uiso 1 1 calc R U . . .
C14 C 0.7692(5) 0.82742(16) 0.9171(3) 0.0475(12) Uani 1 1 d . . . . .
H14A H 0.849627 0.816314 0.936998 0.057 Uiso 1 1 calc R U . . .
H14B H 0.775361 0.857274 0.911318 0.057 Uiso 1 1 calc R U . . .
H14C H 0.744425 0.815274 0.862898 0.057 Uiso 1 1 calc R U . . .
C15 C 0.8288(4) 0.64324(14) 0.9390(3) 0.0361(10) Uani 1 1 d . . . . .
C16 C 0.8984(4) 0.63312(15) 0.8718(3) 0.0385(11) Uani 1 1 d . . . . .
C17 C 0.9169(4) 0.59194(15) 0.8551(3) 0.0424(12) Uani 1 1 d . . . . .
H17 H 0.961757 0.584819 0.808185 0.051 Uiso 1 1 calc R U . . .
C18 C 0.8731(5) 0.56078(15) 0.9035(4) 0.0461(13) Uani 1 1 d . . . . .
C19 C 0.8079(5) 0.57197(16) 0.9707(4) 0.0461(13) Uani 1 1 d . . . . .
H19 H 0.777831 0.550996 1.005206 0.055 Uiso 1 1 calc R U . . .
C20 C 0.7842(4) 0.61248(15) 0.9903(3) 0.0386(11) Uani 1 1 d . . . . .
C21 C 0.9554(5) 0.66515(16) 0.8193(4) 0.0505(13) Uani 1 1 d . . . . .
H21A H 0.890432 0.679240 0.785307 0.061 Uiso 1 1 calc R U . . .
H21B H 1.013158 0.652077 0.782834 0.061 Uiso 1 1 calc R U . . .
H21C H 0.999982 0.685088 0.855462 0.061 Uiso 1 1 calc R U . . .
C22 C 0.8982(6) 0.51613(17) 0.8853(5) 0.0658(17) Uani 1 1 d . . . . .
H22A H 0.965954 0.506253 0.923172 0.079 Uiso 1 1 calc R U . . .
H22B H 0.921322 0.513271 0.827584 0.079 Uiso 1 1 calc R U . . .
H22C H 0.823726 0.499936 0.893432 0.079 Uiso 1 1 calc R U . . .
C23 C 0.7103(5) 0.62239(17) 1.0646(3) 0.0506(13) Uani 1 1 d . . . . .
H23A H 0.764231 0.635472 1.107901 0.061 Uiso 1 1 calc R U . . .
H23B H 0.676131 0.597028 1.086515 0.061 Uiso 1 1 calc R U . . .
H23C H 0.642731 0.641103 1.047489 0.061 Uiso 1 1 calc R U . . .
C24 C 0.5980(4) 0.66574(13) 0.8103(3) 0.0295(9) Uani 1 1 d . . . . .
C25 C 0.5739(4) 0.62622(13) 0.8479(3) 0.0284(9) Uani 1 1 d . . . . .
H25 H 0.556820 0.622727 0.904772 0.034 Uiso 1 1 calc R U . . .
C26 C 0.5784(4) 0.59477(13) 0.7924(3) 0.0298(9) Uani 1 1 d . . . . .
C27 C 0.6025(4) 0.61283(13) 0.7100(3) 0.0310(9) Uani 1 1 d . . . . .
C28 C 0.5954(4) 0.59592(15) 0.6310(3) 0.0367(10) Uani 1 1 d . . . . .
H28 H 0.583627 0.567242 0.623553 0.044 Uiso 1 1 calc R U . . .
C29 C 0.6060(5) 0.62187(16) 0.5620(3) 0.0407(11) Uani 1 1 d . . . . .
H29 H 0.603372 0.610395 0.507574 0.049 Uiso 1 1 calc R U . . .
C30 C 0.6200(4) 0.66355(15) 0.5718(3) 0.0371(10) Uani 1 1 d . . . . .
H30 H 0.626166 0.680661 0.524348 0.044 Uiso 1 1 calc R U . . .
C31 C 0.6251(4) 0.68088(14) 0.6522(3) 0.0335(10) Uani 1 1 d . . . . .
H31 H 0.634613 0.709667 0.659313 0.040 Uiso 1 1 calc R U . . .
C32 C 0.6161(4) 0.65559(14) 0.7207(3) 0.0308(9) Uani 1 1 d . . . . .
C33 C 0.5621(4) 0.55103(13) 0.8092(3) 0.0321(10) Uani 1 1 d . . . . .
C34 C 0.4884(4) 0.53858(14) 0.8730(3) 0.0380(11) Uani 1 1 d . . . . .
H34 H 0.452142 0.558677 0.906669 0.046 Uiso 1 1 calc R U . . .
C35 C 0.4676(5) 0.49770(16) 0.8876(3) 0.0468(12) Uani 1 1 d . . . . .
H35 H 0.416229 0.489813 0.930757 0.056 Uiso 1 1 calc R U . . .
C36 C 0.5207(5) 0.46807(16) 0.8402(4) 0.0502(14) Uani 1 1 d . . . . .
H36 H 0.506245 0.439814 0.850426 0.060 Uiso 1 1 calc R U . . .
C37 C 0.5947(5) 0.47977(15) 0.7781(4) 0.0491(13) Uani 1 1 d . . . . .
H37 H 0.631636 0.459435 0.745242 0.059 Uiso 1 1 calc R U . . .
C38 C 0.6162(5) 0.52083(14) 0.7626(3) 0.0407(11) Uani 1 1 d . . . . .
H38 H 0.668372 0.528417 0.719730 0.049 Uiso 1 1 calc R U . . .
C41 C 0.2817(4) 0.77266(13) 0.9119(3) 0.0305(9) Uani 1 1 d . . . . .
C42 C 0.3274(4) 0.81099(14) 0.8956(3) 0.0349(10) Uani 1 1 d . . . . .
H42 H 0.411124 0.817657 0.910382 0.042 Uiso 1 1 calc R U . . .
C43 C 0.2490(5) 0.83968(15) 0.8572(3) 0.0422(12) Uani 1 1 d . . . . .
H43 H 0.278642 0.866455 0.846222 0.051 Uiso 1 1 calc R U . . .
C44 C 0.1269(5) 0.82946(15) 0.8348(3) 0.0382(11) Uani 1 1 d . . . . .
C45 C 0.0831(4) 0.79099(15) 0.8509(3) 0.0376(11) Uani 1 1 d . . . . .
H45 H -0.000092 0.784063 0.835042 0.045 Uiso 1 1 calc R U . . .
C46 C 0.1605(4) 0.76213(14) 0.8906(3) 0.0326(10) Uani 1 1 d . . . . .
H46 H 0.130514 0.735558 0.902940 0.039 Uiso 1 1 calc R U . . .
C47 C 0.0397(10) 0.8587(3) 0.7928(5) 0.0401(15) Uani 0.714(18) 1 d D . P A 1
C47A C 0.063(3) 0.8665(9) 0.7936(13) 0.0401(15) Uani 0.286(18) 1 d D . P A 2
C48 C 0.3505(4) 0.66343(14) 1.0461(3) 0.0333(10) Uani 1 1 d . . . . .
C49 C 0.2804(4) 0.68926(14) 1.0935(3) 0.0339(10) Uani 1 1 d . . . . .
H49 H 0.292667 0.718118 1.092357 0.041 Uiso 1 1 calc R U . . .
C50 C 0.1926(4) 0.67234(14) 1.1425(3) 0.0346(10) Uani 1 1 d . . . . .
H50 H 0.143950 0.689612 1.175099 0.042 Uiso 1 1 calc R U . . .
C51 C 0.1756(4) 0.63033(14) 1.1438(3) 0.0360(10) Uani 1 1 d . . . . .
C52 C 0.2473(5) 0.60485(15) 1.0970(3) 0.0428(12) Uani 1 1 d . . . . .
H52 H 0.235757 0.575962 1.098359 0.051 Uiso 1 1 calc R U . . .
C53 C 0.3357(5) 0.62162(14) 1.0485(3) 0.0415(11) Uani 1 1 d . . . . .
H53 H 0.385867 0.604307 1.017033 0.050 Uiso 1 1 calc R U . . .
C54 C 0.0825(5) 0.61180(15) 1.1965(3) 0.0438(11) Uani 1 1 d . . . . .
C55 C 0.2953(4) 0.65585(14) 0.8083(3) 0.0326(10) Uani 1 1 d . . . . .
C56 C 0.2534(4) 0.61780(15) 0.8320(3) 0.0399(11) Uani 1 1 d . . . . .
H56 H 0.234119 0.612855 0.888039 0.048 Uiso 1 1 calc R U . . .
C57 C 0.2400(5) 0.58723(15) 0.7733(4) 0.0458(13) Uani 1 1 d . . . . .
H57 H 0.211834 0.560816 0.788476 0.055 Uiso 1 1 calc R U . . .
C58 C 0.2677(5) 0.59509(16) 0.6918(3) 0.0454(13) Uani 1 1 d . . . . .
C59 C 0.3050(5) 0.63332(16) 0.6687(3) 0.0436(12) Uani 1 1 d . . . . .
H59 H 0.321698 0.638571 0.612367 0.052 Uiso 1 1 calc R U . . .
C60 C 0.3186(4) 0.66423(14) 0.7270(3) 0.0351(10) Uani 1 1 d . . . . .
H60 H 0.343715 0.690912 0.711233 0.042 Uiso 1 1 calc R U . . .
C61 C 0.2585(6) 0.56072(19) 0.6299(5) 0.0625(17) Uani 1 1 d . . . . .

loop_
_atom_site_aniso_label
_atom_site_aniso_U_11
_atom_site_aniso_U_22
_atom_site_aniso_U_33
_atom_site_aniso_U_23
_atom_site_aniso_U_13
_atom_site_aniso_U_12
Ru1 0.0290(2) 0.0308(2) 0.0219(2) 0.00148(13) -0.00112(14) -0.00142(13)
Cl1 0.0365(6) 0.0382(6) 0.0268(6) 0.0046(4) -0.0028(4) 0.0029(4)
Cl2 0.0339(6) 0.0425(6) 0.0319(6) 0.0062(4) 0.0010(5) -0.0070(4)
P1 0.0299(6) 0.0319(6) 0.0249(6) 0.0002(4) 0.0012(5) 0.0018(4)
F1 0.061(5) 0.096(7) 0.071(5) 0.052(5) 0.021(4) 0.026(4)
F2 0.129(10) 0.071(6) 0.057(6) -0.015(5) -0.032(5) 0.053(6)
F3 0.045(3) 0.074(4) 0.070(5) 0.020(3) -0.016(3) 0.006(2)
F4 0.078(6) 0.055(3) 0.130(9) 0.013(4) 0.078(6) 0.008(3)
F5 0.065(4) 0.166(11) 0.094(6) 0.087(7) 0.002(4) -0.013(6)
F6 0.091(7) 0.102(6) 0.109(6) -0.040(5) 0.040(5) -0.062(5)
F1A 0.15(3) 0.090(16) 0.077(17) -0.026(12) -0.077(19) 0.049(16)
F2A 0.079(13) 0.072(13) 0.111(17) 0.050(11) 0.020(12) 0.012(9)
F3A 0.055(11) 0.065(12) 0.059(12) 0.022(9) 0.047(11) 0.035(8)
F4A 0.12(2) 0.093(12) 0.065(10) -0.021(9) 0.055(11) -0.053(13)
F5A 0.070(15) 0.053(7) 0.17(3) 0.050(10) 0.082(15) 0.023(8)
F6A 0.046(7) 0.20(3) 0.077(13) 0.066(15) -0.016(8) -0.034(12)
F7 0.060(3) 0.093(3) 0.156(5) -0.074(3) -0.030(3) -0.001(2)
F8 0.073(2) 0.055(2) 0.084(3) -0.0260(18) -0.014(2) 0.0211(17)
F9 0.130(4) 0.080(3) 0.054(2) -0.029(2) -0.021(2) 0.017(3)
O1 0.0354(17) 0.0357(16) 0.0259(16) -0.0020(12) -0.0005(13) 0.0077(13)
O2 0.0332(17) 0.0422(17) 0.0254(16) 0.0081(13) 0.0078(13) 0.0036(13)
O3 0.0288(16) 0.0373(16) 0.0350(18) -0.0062(13) 0.0030(13) 0.0000(13)
N2 0.037(2) 0.045(2) 0.024(2) -0.0009(16) -0.0060(17) -0.0019(17)
N5 0.029(2) 0.044(2) 0.030(2) 0.0028(16) -0.0058(16) 0.0000(16)
C1 0.041(3) 0.036(2) 0.029(2) 0.0029(18) 0.004(2) -0.0067(19)
C3 0.048(3) 0.045(3) 0.042(3) -0.004(2) -0.020(2) -0.001(2)
C4 0.034(3) 0.055(3) 0.039(3) -0.001(2) -0.012(2) 0.000(2)
C6 0.034(3) 0.043(3) 0.030(3) -0.0111(19) -0.007(2) -0.0018(19)
C7 0.043(3) 0.049(3) 0.032(3) -0.011(2) -0.002(2) -0.008(2)
C8 0.041(3) 0.062(3) 0.037(3) -0.017(2) 0.006(2) -0.009(2)
C9 0.033(3) 0.062(3) 0.046(3) -0.017(3) -0.002(2) -0.003(2)
C10 0.045(3) 0.042(3) 0.049(3) -0.005(2) -0.010(2) 0.000(2)
C11 0.037(3) 0.045(3) 0.029(2) -0.0079(19) 0.000(2) -0.001(2)
C12 0.066(4) 0.063(3) 0.028(3) -0.004(2) 0.007(3) -0.020(3)
C13 0.049(4) 0.067(4) 0.081(5) -0.020(3) 0.003(3) 0.002(3)
C14 0.052(3) 0.049(3) 0.042(3) 0.002(2) 0.005(2) -0.005(2)
C15 0.032(2) 0.040(2) 0.035(3) 0.0056(19) -0.009(2) 0.0011(19)
C16 0.029(2) 0.048(3) 0.038(3) 0.006(2) -0.002(2) -0.005(2)
C17 0.032(3) 0.045(3) 0.049(3) -0.001(2) 0.000(2) 0.003(2)
C18 0.035(3) 0.042(3) 0.060(4) 0.003(2) -0.009(2) 0.001(2)
C19 0.035(3) 0.044(3) 0.058(4) 0.014(2) -0.001(2) -0.001(2)
C20 0.033(3) 0.043(3) 0.040(3) 0.011(2) 0.000(2) 0.0003(19)
C21 0.051(3) 0.050(3) 0.051(3) 0.010(2) 0.012(3) 0.000(2)
C22 0.062(4) 0.047(3) 0.087(5) -0.002(3) -0.008(4) 0.004(3)
C23 0.047(3) 0.057(3) 0.048(3) 0.014(2) 0.004(3) 0.002(2)
C24 0.021(2) 0.038(2) 0.029(2) -0.0005(18) -0.0030(17) 0.0013(17)
C25 0.024(2) 0.035(2) 0.026(2) 0.0023(17) 0.0023(17) 0.0023(17)
C26 0.025(2) 0.033(2) 0.031(2) 0.0005(17) -0.0014(18) 0.0014(17)
C27 0.024(2) 0.039(2) 0.030(2) -0.0009(18) 0.0035(18) 0.0024(17)
C28 0.038(3) 0.044(3) 0.028(2) -0.0041(19) 0.003(2) -0.002(2)
C29 0.040(3) 0.056(3) 0.026(2) -0.005(2) 0.000(2) 0.002(2)
C30 0.036(3) 0.051(3) 0.024(2) 0.0047(19) 0.0025(19) 0.001(2)
C31 0.031(2) 0.039(2) 0.031(2) 0.0001(18) 0.0034(19) -0.0006(18)
C32 0.025(2) 0.042(2) 0.026(2) 0.0027(18) 0.0008(17) 0.0012(17)
C33 0.027(2) 0.036(2) 0.033(2) 0.0008(18) -0.0051(19) -0.0033(18)
C34 0.038(3) 0.038(2) 0.038(3) 0.001(2) 0.002(2) -0.0034(19)
C35 0.050(3) 0.046(3) 0.045(3) 0.005(2) 0.003(2) -0.007(2)
C36 0.057(3) 0.036(3) 0.056(3) 0.005(2) -0.012(3) -0.005(2)
C37 0.055(3) 0.035(3) 0.056(3) -0.007(2) -0.006(3) 0.010(2)
C38 0.044(3) 0.037(2) 0.041(3) -0.003(2) -0.001(2) 0.002(2)
C41 0.031(2) 0.036(2) 0.025(2) -0.0013(17) -0.0003(18) 0.0039(18)
C42 0.027(2) 0.041(2) 0.037(3) 0.0001(19) 0.0023(19) 0.0010(18)
C43 0.048(3) 0.037(2) 0.043(3) 0.003(2) 0.010(2) 0.005(2)
C44 0.038(3) 0.051(3) 0.026(2) -0.0004(19) 0.003(2) 0.012(2)
C45 0.027(2) 0.052(3) 0.033(3) -0.005(2) 0.000(2) 0.002(2)
C46 0.031(2) 0.035(2) 0.032(2) -0.0030(18) 0.0040(19) -0.0012(18)
C47 0.040(5) 0.048(5) 0.034(3) 0.007(3) 0.009(3) 0.005(3)
C47A 0.040(5) 0.048(5) 0.034(3) 0.007(3) 0.009(3) 0.005(3)
C48 0.031(2) 0.040(2) 0.028(2) 0.0021(18) -0.0008(19) 0.0043(18)
C49 0.034(3) 0.037(2) 0.031(2) 0.0002(18) 0.0043(19) 0.0006(18)
C50 0.032(2) 0.044(3) 0.028(2) -0.0032(19) 0.0030(19) 0.0045(19)
C51 0.033(3) 0.043(3) 0.033(3) 0.0031(19) 0.002(2) 0.0016(19)
C52 0.049(3) 0.037(2) 0.043(3) 0.005(2) 0.009(2) 0.002(2)
C53 0.049(3) 0.038(3) 0.038(3) 0.001(2) 0.009(2) 0.010(2)
C54 0.039(3) 0.044(3) 0.049(3) 0.003(2) 0.008(2) -0.001(2)
C55 0.025(2) 0.039(2) 0.033(2) -0.0036(18) -0.0026(18) 0.0042(18)
C56 0.030(3) 0.044(3) 0.045(3) 0.001(2) 0.000(2) 0.001(2)
C57 0.034(3) 0.039(3) 0.063(4) -0.006(2) -0.004(2) -0.006(2)
C58 0.034(3) 0.050(3) 0.050(3) -0.015(2) -0.016(2) 0.007(2)
C59 0.035(3) 0.054(3) 0.040(3) -0.007(2) -0.011(2) 0.005(2)
C60 0.030(2) 0.043(3) 0.031(2) -0.0024(19) -0.0062(19) 0.0008(19)
C61 0.047(4) 0.061(4) 0.077(5) -0.023(3) -0.014(3) 0.008(3)

loop_
_atom_type_symbol
_atom_type_description
_atom_type_scat_dispersion_real
_atom_type_scat_dispersion_imag
_atom_type_scat_source
C C 0.0033 0.0016
;
International Tables for Crystallography
(Vol. C, Tables 4.2.6.8 and 6.1.1.4)
;
H H 0.0000 0.0000
;
International Tables for Crystallography
(Vol. C, Table 6.1.1.4)
;
Cl Cl 0.1484 0.1585
;
International Tables for Crystallography
(Vol. C, Tables 4.2.6.8 and 6.1.1.4)
;
F F 0.0171 0.0103
;
International Tables for Crystallography
(Vol. C, Tables 4.2.6.8 and 6.1.1.4)
;
N N 0.0061 0.0033
;
International Tables for Crystallography
(Vol. C, Tables 4.2.6.8 and 6.1.1.4)
;
O O 0.0106 0.0060
;
International Tables for Crystallography
(Vol. C, Tables 4.2.6.8 and 6.1.1.4)
;
P P 0.1023 0.0942
;
International Tables for Crystallography
(Vol. C, Tables 4.2.6.8 and 6.1.1.4)
;
Ru Ru -1.2594 0.8363
;
International Tables for Crystallography
(Vol. C, Tables 4.2.6.8 and 6.1.1.4)
;

loop_
_geom_angle_atom_site_label_1
_geom_angle_atom_site_label_2
_geom_angle_atom_site_label_3
_geom_angle
C24 Ru1 C1 98.45(18)
C24 Ru1 P1 90.23(14)
C1 Ru1 P1 99.22(14)
C24 Ru1 Cl1 107.28(13)
C1 Ru1 Cl1 153.66(13)
P1 Ru1 Cl1 86.46(5)
C24 Ru1 Cl2 100.40(14)
C1 Ru1 Cl2 83.40(13)
P1 Ru1 Cl2 168.61(4)
Cl1 Ru1 Cl2 86.45(5)
O2 P1 O1 98.99(17)
O2 P1 O3 102.60(17)
O1 P1 O3 96.43(17)
O2 P1 Ru1 116.42(13)
O1 P1 Ru1 116.45(13)
O3 P1 Ru1 121.89(13)
C41 O1 P1 126.7(3)
C48 O2 P1 126.2(3)
C55 O3 P1 129.8(3)
C1 N2 C6 129.1(4)
C1 N2 C3 111.5(4)
C6 N2 C3 118.4(4)
C1 N5 C15 130.8(4)
C1 N5 C4 112.4(4)
C15 N5 C4 116.3(4)
N5 C1 N2 108.7(4)
N5 C1 Ru1 133.0(3)
N2 C1 Ru1 116.2(3)
N2 C3 C4 103.6(4)
N2 C3 H3A 111.0
C4 C3 H3A 111.0
N2 C3 H3B 111.0
C4 C3 H3B 111.0
H3A C3 H3B 109.0
N5 C4 C3 102.7(4)
N5 C4 H4A 111.2
C3 C4 H4A 111.2
N5 C4 H4B 111.2
C3 C4 H4B 111.2
H4A C4 H4B 109.1
C11 C6 C7 120.6(4)
C11 C6 N2 121.0(4)
C7 C6 N2 117.9(4)
C8 C7 C6 118.3(5)
C8 C7 C12 119.4(5)
C6 C7 C12 122.1(5)
C9 C8 C7 122.8(5)
C9 C8 H8 118.6
C7 C8 H8 118.6
C8 C9 C10 117.9(5)
C8 C9 C13 123.0(5)
C10 C9 C13 119.1(5)
C11 C10 C9 121.7(5)
C11 C10 H10 119.1
C9 C10 H10 119.1
C10 C11 C6 118.4(5)
C10 C11 C14 119.2(5)
C6 C11 C14 122.2(4)
C7 C12 H12A 109.5
C7 C12 H12B 109.5
H12A C12 H12B 109.5
C7 C12 H12C 109.5
H12A C12 H12C 109.5
H12B C12 H12C 109.5
C9 C13 H13A 109.5
C9 C13 H13B 109.5
H13A C13 H13B 109.5
C9 C13 H13C 109.5
H13A C13 H13C 109.5
H13B C13 H13C 109.5
C11 C14 H14A 109.5
C11 C14 H14B 109.5
H14A C14 H14B 109.5
C11 C14 H14C 109.5
H14A C14 H14C 109.5
H14B C14 H14C 109.5
C16 C15 C20 120.6(4)
C16 C15 N5 120.6(4)
C20 C15 N5 118.2(4)
C17 C16 C15 118.1(4)
C17 C16 C21 119.8(5)
C15 C16 C21 122.1(5)
C18 C17 C16 123.0(5)
C18 C17 H17 118.5
C16 C17 H17 118.5
C19 C18 C17 117.2(5)
C19 C18 C22 120.9(5)
C17 C18 C22 121.8(6)
C18 C19 C20 122.9(5)
C18 C19 H19 118.6
C20 C19 H19 118.6
C19 C20 C15 118.2(5)
C19 C20 C23 119.8(4)
C15 C20 C23 122.0(5)
C16 C21 H21A 109.5
C16 C21 H21B 109.5
H21A C21 H21B 109.5
C16 C21 H21C 109.5
H21A C21 H21C 109.5
H21B C21 H21C 109.5
C18 C22 H22A 109.5
C18 C22 H22B 109.5
H22A C22 H22B 109.5
C18 C22 H22C 109.5
H22A C22 H22C 109.5
H22B C22 H22C 109.5
C20 C23 H23A 109.5
C20 C23 H23B 109.5
H23A C23 H23B 109.5
C20 C23 H23C 109.5
H23A C23 H23C 109.5
H23B C23 H23C 109.5
C25 C24 C32 104.0(4)
C25 C24 Ru1 133.2(3)
C32 C24 Ru1 122.6(3)
C26 C25 C24 112.3(4)
C26 C25 H25 123.9
C24 C25 H25 123.9
C25 C26 C33 127.0(4)
C25 C26 C27 107.5(4)
C33 C26 C27 125.4(4)
C28 C27 C32 120.4(4)
C28 C27 C26 131.1(4)
C32 C27 C26 107.7(4)
C27 C28 C29 118.9(4)
C27 C28 H28 120.6
C29 C28 H28 120.6
C30 C29 C28 121.2(4)
C30 C29 H29 119.4
C28 C29 H29 119.4
C29 C30 C31 119.9(4)
C29 C30 H30 120.0
C31 C30 H30 120.0
C32 C31 C30 119.4(4)
C32 C31 H31 120.3
C30 C31 H31 120.3
C31 C32 C27 120.2(4)
C31 C32 C24 130.7(4)
C27 C32 C24 108.4(4)
C38 C33 C34 117.9(4)
C38 C33 C26 122.1(4)
C34 C33 C26 120.0(4)
C35 C34 C33 121.0(5)
C35 C34 H34 119.5
C33 C34 H34 119.5
C34 C35 C36 120.4(5)
C34 C35 H35 119.8
C36 C35 H35 119.8
C37 C36 C35 119.3(5)
C37 C36 H36 120.3
C35 C36 H36 120.3
C36 C37 C38 120.8(5)
C36 C37 H37 119.6
C38 C37 H37 119.6
C37 C38 C33 120.6(5)
C37 C38 H38 119.7
C33 C38 H38 119.7
C42 C41 C46 121.8(4)
C42 C41 O1 118.1(4)
C46 C41 O1 120.1(4)
C41 C42 C43 118.7(4)
C41 C42 H42 120.6
C43 C42 H42 120.6
C42 C43 C44 120.2(5)
C42 C43 H43 119.9
C44 C43 H43 119.9
C45 C44 C43 120.3(4)
C45 C44 C47 117.2(5)
C43 C44 C47 122.5(5)
C45 C44 C47A 130.8(9)
C43 C44 C47A 108.9(9)
C44 C45 C46 119.9(4)
C44 C45 H45 120.0
C46 C45 H45 120.0
C41 C46 C45 119.0(4)
C41 C46 H46 120.5
C45 C46 H46 120.5
F3 C47 F1 106.4(7)
F3 C47 F2 105.5(11)
F1 C47 F2 105.4(9)
F3 C47 C44 116.1(8)
F1 C47 C44 110.1(8)
F2 C47 C44 112.6(8)
F3A C47A F1A 110(3)
F3A C47A F2A 103(2)
F1A C47A F2A 104(2)
F3A C47A C44 109.3(19)
F1A C47A C44 109(2)
F2A C47A C44 120(2)
C53 C48 C49 121.1(4)
C53 C48 O2 116.9(4)
C49 C48 O2 121.8(4)
C50 C49 C48 119.1(4)
C50 C49 H49 120.5
C48 C49 H49 120.5
C51 C50 C49 120.0(4)
C51 C50 H50 120.0
C49 C50 H50 120.0
C50 C51 C52 120.3(4)
C50 C51 C54 120.5(4)
C52 C51 C54 119.2(4)
C53 C52 C51 119.8(5)
C53 C52 H52 120.1
C51 C52 H52 120.1
C48 C53 C52 119.6(4)
C48 C53 H53 120.2
C52 C53 H53 120.2
F6A C54 F5A 104.8(16)
F4 C54 F5 107.6(8)
F6A C54 F4A 105.0(16)
F5A C54 F4A 101.6(15)
F4 C54 F6 104.8(7)
F5 C54 F6 104.3(7)
F6A C54 C51 114.4(9)
F5A C54 C51 116.7(9)
F4 C54 C51 115.1(5)
F5 C54 C51 112.4(6)
F4A C54 C51 113.0(8)
F6 C54 C51 111.9(5)
C60 C55 C56 121.6(4)
C60 C55 O3 120.9(4)
C56 C55 O3 117.4(4)
C57 C56 C55 118.9(5)
C57 C56 H56 120.6
C55 C56 H56 120.6
C56 C57 C58 119.7(5)
C56 C57 H57 120.1
C58 C57 H57 120.1
C59 C58 C57 120.6(5)
C59 C58 C61 120.7(6)
C57 C58 C61 118.7(5)
C58 C59 C60 120.2(5)
C58 C59 H59 119.9
C60 C59 H59 119.9
C55 C60 C59 118.9(5)
C55 C60 H60 120.5
C59 C60 H60 120.5
F8 C61 F7 105.9(5)
F8 C61 F9 106.2(5)
F7 C61 F9 106.1(6)
F8 C61 C58 112.4(5)
F7 C61 C58 112.2(5)
F9 C61 C58 113.5(6)

loop_
_geom_bond_atom_site_label_1
_geom_bond_atom_site_label_2
_geom_bond_distance
Ru1 C24 1.855(4)
Ru1 C1 2.062(5)
Ru1 P1 2.2228(13)
Ru1 Cl1 2.3745(12)
Ru1 Cl2 2.4019(13)
P1 O2 1.602(3)
P1 O1 1.606(3)
P1 O3 1.616(3)
F1 C47 1.326(6)
F2 C47 1.330(9)
F3 C47 1.323(7)
F4 C54 1.298(7)
F5 C54 1.312(9)
F6 C54 1.348(8)
F1A C47A 1.324(9)
F2A C47A 1.324(9)
F3A C47A 1.32(3)
F4A C54 1.342(16)
F5A C54 1.275(18)
F6A C54 1.244(16)
F7 C61 1.335(7)
F8 C61 1.332(7)
F9 C61 1.336(8)
O1 C41 1.397(5)
O2 C48 1.402(5)
O3 C55 1.398(5)
N2 C1 1.345(6)
N2 C6 1.438(6)
N2 C3 1.473(6)
N5 C1 1.337(6)
N5 C15 1.436(6)
N5 C4 1.477(6)
C3 C4 1.495(7)
C3 H3A 0.9900
C3 H3B 0.9900
C4 H4A 0.9900
C4 H4B 0.9900
C6 C11 1.398(7)
C6 C7 1.401(7)
C7 C8 1.379(7)
C7 C12 1.506(7)
C8 C9 1.373(8)
C8 H8 0.9500
C9 C10 1.397(8)
C9 C13 1.514(8)
C10 C11 1.389(7)
C10 H10 0.9500
C11 C14 1.511(7)
C12 H12A 0.9800
C12 H12B 0.9800
C12 H12C 0.9800
C13 H13A 0.9800
C13 H13B 0.9800
C13 H13C 0.9800
C14 H14A 0.9800
C14 H14B 0.9800
C14 H14C 0.9800
C15 C16 1.394(7)
C15 C20 1.402(6)
C16 C17 1.385(7)
C16 C21 1.498(7)
C17 C18 1.380(7)
C17 H17 0.9500
C18 C19 1.375(8)
C18 C22 1.512(7)
C19 C20 1.385(7)
C19 H19 0.9500
C20 C23 1.511(7)
C21 H21A 0.9800
C21 H21B 0.9800
C21 H21C 0.9800
C22 H22A 0.9800
C22 H22B 0.9800
C22 H22C 0.9800
C23 H23A 0.9800
C23 H23B 0.9800
C23 H23C 0.9800
C24 C25 1.454(6)
C24 C32 1.501(6)
C25 C26 1.362(6)
C25 H25 0.9500
C26 C33 1.463(6)
C26 C27 1.487(6)
C27 C28 1.382(6)
C27 C32 1.411(6)
C28 C29 1.406(7)
C28 H28 0.9500
C29 C30 1.375(7)
C29 H29 0.9500
C30 C31 1.409(6)
C30 H30 0.9500
C31 C32 1.384(6)
C31 H31 0.9500
C33 C38 1.388(6)
C33 C34 1.396(7)
C34 C35 1.374(7)
C34 H34 0.9500
C35 C36 1.377(8)
C35 H35 0.9500
C36 C37 1.372(8)
C36 H36 0.9500
C37 C38 1.383(7)
C37 H37 0.9500
C38 H38 0.9500
C41 C42 1.374(6)
C41 C46 1.381(6)
C42 C43 1.384(7)
C42 H42 0.9500
C43 C44 1.392(7)
C43 H43 0.9500
C44 C45 1.371(7)
C44 C47 1.478(13)
C44 C47A 1.52(3)
C45 C46 1.390(7)
C45 H45 0.9500
C46 H46 0.9500
C48 C53 1.373(7)
C48 C49 1.391(6)
C49 C50 1.385(6)
C49 H49 0.9500
C50 C51 1.382(6)
C50 H50 0.9500
C51 C52 1.389(7)
C51 C54 1.484(7)
C52 C53 1.383(7)
C52 H52 0.9500
C53 H53 0.9500
C55 C60 1.373(7)
C55 C56 1.382(7)
C56 C57 1.375(7)
C56 H56 0.9500
C57 C58 1.385(8)
C57 H57 0.9500
C58 C59 1.368(8)
C58 C61 1.497(7)
C59 C60 1.378(7)
C59 H59 0.9500
C60 H60 0.9500

loop_
_geom_torsion_atom_site_label_1
_geom_torsion_atom_site_label_2
_geom_torsion_atom_site_label_3
_geom_torsion_atom_site_label_4
_geom_torsion
O2 P1 O1 C41 -155.3(3)
O3 P1 O1 C41 -51.4(4)
Ru1 P1 O1 C41 79.1(4)
O1 P1 O2 C48 60.3(4)
O3 P1 O2 C48 -38.4(4)
Ru1 P1 O2 C48 -174.1(3)
O2 P1 O3 C55 -93.1(4)
O1 P1 O3 C55 166.2(4)
Ru1 P1 O3 C55 39.5(4)
C15 N5 C1 N2 171.8(4)
C4 N5 C1 N2 0.8(5)
C15 N5 C1 Ru1 -25.9(8)
C4 N5 C1 Ru1 163.1(4)
C6 N2 C1 N5 -161.8(4)
C3 N2 C1 N5 6.2(6)
C6 N2 C1 Ru1 32.6(6)
C3 N2 C1 Ru1 -159.4(3)
C1 N2 C3 C4 -10.3(6)
C6 N2 C3 C4 159.1(4)
C1 N5 C4 C3 -7.0(6)
C15 N5 C4 C3 -179.4(4)
N2 C3 C4 N5 9.7(5)
C1 N2 C6 C11 -105.8(6)
C3 N2 C6 C11 86.9(6)
C1 N2 C6 C7 82.7(6)
C3 N2 C6 C7 -84.6(6)
C11 C6 C7 C8 5.8(7)
N2 C6 C7 C8 177.4(4)
C11 C6 C7 C12 -168.9(5)
N2 C6 C7 C12 2.7(7)
C6 C7 C8 C9 -2.2(8)
C12 C7 C8 C9 172.6(5)
C7 C8 C9 C10 -1.8(8)
C7 C8 C9 C13 -178.3(5)
C8 C9 C10 C11 2.4(8)
C13 C9 C10 C11 179.0(5)
C9 C10 C11 C6 1.1(7)
C9 C10 C11 C14 -174.5(5)
C7 C6 C11 C10 -5.3(7)
N2 C6 C11 C10 -176.6(4)
C7 C6 C11 C14 170.2(5)
N2 C6 C11 C14 -1.1(7)
C1 N5 C15 C16 97.7(6)
C4 N5 C15 C16 -91.6(5)
C1 N5 C15 C20 -91.6(6)
C4 N5 C15 C20 79.2(5)
C20 C15 C16 C17 3.0(7)
N5 C15 C16 C17 173.5(4)
C20 C15 C16 C21 -175.4(5)
N5 C15 C16 C21 -4.9(7)
C15 C16 C17 C18 -2.2(7)
C21 C16 C17 C18 176.3(5)
C16 C17 C18 C19 0.3(8)
C16 C17 C18 C22 -178.0(5)
C17 C18 C19 C20 0.8(8)
C22 C18 C19 C20 179.1(5)
C18 C19 C20 C15 0.1(8)
C18 C19 C20 C23 179.2(5)
C16 C15 C20 C19 -2.0(7)
N5 C15 C20 C19 -172.8(4)
C16 C15 C20 C23 178.9(5)
N5 C15 C20 C23 8.1(7)
C1 Ru1 C24 C25 58.2(4)
P1 Ru1 C24 C25 -41.1(4)
Cl1 Ru1 C24 C25 -127.5(4)
Cl2 Ru1 C24 C25 143.0(4)
C1 Ru1 C24 C32 -127.6(3)
P1 Ru1 C24 C32 133.0(3)
Cl1 Ru1 C24 C32 46.7(4)
Cl2 Ru1 C24 C32 -42.8(3)
C32 C24 C25 C26 1.4(5)
Ru1 C24 C25 C26 176.3(3)
C24 C25 C26 C33 178.2(4)
C24 C25 C26 C27 -2.2(5)
C25 C26 C27 C28 -167.7(5)
C33 C26 C27 C28 12.0(8)
C25 C26 C27 C32 2.1(5)
C33 C26 C27 C32 -178.3(4)
C32 C27 C28 C29 2.1(7)
C26 C27 C28 C29 170.7(4)
C27 C28 C29 C30 -1.7(7)
C28 C29 C30 C31 0.6(7)
C29 C30 C31 C32 0.1(7)
C30 C31 C32 C27 0.3(7)
C30 C31 C32 C24 -168.7(4)
C28 C27 C32 C31 -1.4(7)
C26 C27 C32 C31 -172.5(4)
C28 C27 C32 C24 169.9(4)
C26 C27 C32 C24 -1.2(5)
C25 C24 C32 C31 170.0(5)
Ru1 C24 C32 C31 -5.6(7)
C25 C24 C32 C27 0.0(5)
Ru1 C24 C32 C27 -175.6(3)
C25 C26 C33 C38 -152.6(5)
C27 C26 C33 C38 27.8(7)
C25 C26 C33 C34 28.5(7)
C27 C26 C33 C34 -151.0(4)
C38 C33 C34 C35 -1.6(7)
C26 C33 C34 C35 177.3(4)
C33 C34 C35 C36 0.9(8)
C34 C35 C36 C37 0.0(8)
C35 C36 C37 C38 -0.1(8)
C36 C37 C38 C33 -0.7(8)
C34 C33 C38 C37 1.5(7)
C26 C33 C38 C37 -177.4(4)
P1 O1 C41 C42 -104.9(4)
P1 O1 C41 C46 78.4(5)
C46 C41 C42 C43 0.3(7)
O1 C41 C42 C43 -176.3(4)
C41 C42 C43 C44 -0.9(7)
C42 C43 C44 C45 0.4(7)
C42 C43 C44 C47 -179.3(6)
C42 C43 C44 C47A -179.6(12)
C43 C44 C45 C46 0.6(7)
C47 C44 C45 C46 -179.7(5)
C47A C44 C45 C46 -179.4(15)
C42 C41 C46 C45 0.6(7)
O1 C41 C46 C45 177.2(4)
C44 C45 C46 C41 -1.1(7)
C45 C44 C47 F3 -8.6(10)
C43 C44 C47 F3 171.1(7)
C45 C44 C47 F1 -129.6(7)
C43 C44 C47 F1 50.1(10)
C45 C44 C47 F2 113.1(10)
C43 C44 C47 F2 -67.2(11)
C45 C44 C47A F3A 81(2)
C43 C44 C47A F3A -99(2)
C45 C44 C47A F1A -39(3)
C43 C44 C47A F1A 141(2)
C45 C44 C47A F2A -159.5(18)
C43 C44 C47A F2A 21(3)
P1 O2 C48 C53 115.1(4)
P1 O2 C48 C49 -69.5(5)
C53 C48 C49 C50 -1.4(7)
O2 C48 C49 C50 -176.7(4)
C48 C49 C50 C51 0.1(7)
C49 C50 C51 C52 0.8(7)
C49 C50 C51 C54 179.5(5)
C50 C51 C52 C53 -0.4(8)
C54 C51 C52 C53 -179.1(5)
C49 C48 C53 C52 1.8(7)
O2 C48 C53 C52 177.3(4)
C51 C52 C53 C48 -0.9(8)
C50 C51 C54 F6A 85(2)
C52 C51 C54 F6A -96(2)
C50 C51 C54 F5A -152(2)
C52 C51 C54 F5A 27(2)
C50 C51 C54 F4 15.6(10)
C52 C51 C54 F4 -165.7(8)
C50 C51 C54 F5 -108.1(9)
C52 C51 C54 F5 70.7(10)
C50 C51 C54 F4A -34.9(19)
C52 C51 C54 F4A 143.8(18)
C50 C51 C54 F6 135.0(8)
C52 C51 C54 F6 -46.3(9)
P1 O3 C55 C60 -76.5(5)
P1 O3 C55 C56 107.4(4)
C60 C55 C56 C57 2.8(7)
O3 C55 C56 C57 178.9(4)
C55 C56 C57 C58 -0.4(7)
C56 C57 C58 C59 -1.8(8)
C56 C57 C58 C61 176.9(5)
C57 C58 C59 C60 1.7(7)
C61 C58 C59 C60 -177.0(5)
C56 C55 C60 C59 -2.9(7)
O3 C55 C60 C59 -178.9(4)
C58 C59 C60 C55 0.7(7)
C59 C58 C61 F8 118.2(6)
C57 C58 C61 F8 -60.5(7)
C59 C58 C61 F7 -122.5(6)
C57 C58 C61 F7 58.7(7)
C59 C58 C61 F9 -2.3(8)
C57 C58 C61 F9 179.0(5)
